data_7200094
loop_
_publ_author_name
'Kendrick, John'
'Gourlay, Matthew D.'
'Neumann, Marcus A.'
'Leusen, Frank J. J.'

_publ_section_title
;
 Predicting spontaneous racemate resolution using recent developments in
 crystal structure prediction
;
_journal_issue 11
_journal_name_full CrystEngComm
_journal_page_first 2391
_journal_page_last 2399
_journal_paper_doi 10.1039/b909038j
_journal_volume 11
_journal_year 2009
_space_group_IT_number 19
_symmetry_cell_setting orthorhombic
_symmetry_Int_Tables_number 19
_symmetry_space_group_name_Hall 'P 2ac 2ab'
_symmetry_space_group_name_H-M 'P 21 21 21'
_cell_angle_alpha 90.000000
_cell_angle_beta 90.000000
_cell_angle_gamma 90.000000
_cell_length_a 7.528801
_cell_length_b 6.159225
_cell_length_c 11.429813
_cell_volume 530.018
_cod_data_source_file 5HMO_enantiopure.cif
_cod_data_source_block 5HMO_E_2
_cod_original_sg_symbol_H-M 'P 2_1 2_1 2_1'
_cod_struct_determination_method theoretical
_cod_database_code 7200094

loop_
_symmetry_equiv_pos_site_id
_symmetry_equiv_pos_as_xyz
1 x,y,z
2 -x+1/2,-y,z+1/2
3 -x,y+1/2,-z+1/2
4 x+1/2,-y+1/2,-z

loop_
_atom_site_label
_atom_site_type_symbol
_atom_site_fract_x
_atom_site_fract_y
_atom_site_fract_z
C46 C 1.687894 0.522502 0.322527
C47 C 1.852965 0.374005 0.330835
O48 O 1.864299 0.270445 0.214871
C49 C 1.715618 0.319118 0.151727
N50 N 1.609735 0.453868 0.212302
O51 O 1.690077 0.244324 0.052560
C52 C 1.848497 0.202229 0.424865
O53 O 1.687799 0.078703 0.421686
H54 H 1.596487 0.498198 0.395873
H55 H 1.726159 0.694200 0.320286
H56 H 1.974270 0.469780 0.341517
H57 H 1.495335 0.515141 0.175318
H58 H 1.963982 0.094501 0.413668
H59 H 1.863430 0.285572 0.509559
H60 H 1.708203 -0.047626 0.474727
